data_2205170
loop_
_publ_author_name
'K. Rajagopal'
'R. V. Krishnakumar'
'S. Natarajan'

_publ_section_title
;
 <small>DL</small>-Phenylalaninium trichloroacetate
;
_journal_issue 2
_journal_name_full 'Acta Crystallographica Section E'
_journal_page_first o203
_journal_page_last o205
_journal_paper_doi 10.1107/S160053680403404X
_journal_volume 61
_journal_year 2005
_chemical_formula_iupac 'C9 H12 N O2 +, C2 Cl3 O2 -'
_chemical_formula_moiety 'C9 H12 N O2 +, C2 Cl3 O2 -'
_chemical_formula_sum 'C11 H12 Cl3 N O4'
_chemical_formula_weight 328.57
_chemical_name_common 'DL-phenylalaninium trichloroacetate'
_chemical_name_systematic
;
DL-Phenylalaninium trichloroacetate
;
_space_group_IT_number 15
_symmetry_cell_setting monoclinic
_symmetry_space_group_name_Hall '-C 2yc'
_symmetry_space_group_name_H-M 'C 1 2/c 1'
_atom_sites_solution_hydrogens geom
_atom_sites_solution_primary direct
_atom_sites_solution_secondary difmap
_audit_creation_method SHELXL-97
_cell_angle_alpha 90.00
_cell_angle_beta 111.354(14)
_cell_angle_gamma 90.00
_cell_formula_units_Z 8
_cell_length_a 18.838(3)
_cell_length_b 16.557(2)
_cell_length_c 10.065(12)
_cell_measurement_reflns_used 25
_cell_measurement_temperature 273(2)
_cell_measurement_theta_max 14.24
_cell_measurement_theta_min 11.33
_cell_volume 2924(4)
_computing_cell_refinement 'CAD-4 EXPRESS'
_computing_data_collection 'CAD-4 EXPRESS (Enraf-Nonius, 1994)'
_computing_data_reduction 'XCAD4 (Harms & Wocadlo, 1995)'
_computing_molecular_graphics 'PLATON (Spek, 1999)'
_computing_publication_material SHELXL97
_computing_structure_refinement 'SHELXL97 (Sheldrick, 1997)'
_computing_structure_solution 'SHELXS97 (Sheldrick, 1990)'
_diffrn_ambient_temperature 273(2)
_diffrn_measured_fraction_theta_full 0.998
_diffrn_measured_fraction_theta_max 0.998
_diffrn_measurement_device_type 'Nonius MACH3 four-circle'
_diffrn_measurement_method w-2\q
_diffrn_radiation_monochromator graphite
_diffrn_radiation_source 'fine-focus sealed tube'
_diffrn_radiation_type MoK\a
_diffrn_radiation_wavelength 0.71073
_diffrn_reflns_av_R_equivalents 0.0281
_diffrn_reflns_av_sigmaI/netI 0.0206
_diffrn_reflns_limit_h_max 22
_diffrn_reflns_limit_h_min 0
_diffrn_reflns_limit_k_max 19
_diffrn_reflns_limit_k_min -1
_diffrn_reflns_limit_l_max 11
_diffrn_reflns_limit_l_min -11
_diffrn_reflns_number 2854
_diffrn_reflns_theta_full 24.98
_diffrn_reflns_theta_max 24.98
_diffrn_reflns_theta_min 2.32
_diffrn_standards_decay_% 0
_diffrn_standards_interval_time '60 min'
_diffrn_standards_number 3
_exptl_absorpt_coefficient_mu 0.634
_exptl_absorpt_correction_T_max 0.887
_exptl_absorpt_correction_T_min 0.815
_exptl_absorpt_correction_type psi-scan
_exptl_absorpt_process_details '(North et al., 1968)'
_exptl_crystal_colour colourless
_exptl_crystal_density_diffrn 1.493
_exptl_crystal_density_meas 1.48(7)
_exptl_crystal_density_method 'flotation method'
_exptl_crystal_description prism
_exptl_crystal_F_000 1344
_exptl_crystal_size_max 0.35
_exptl_crystal_size_mid 0.30
_exptl_crystal_size_min 0.20
_refine_diff_density_max 0.945
_refine_diff_density_min -0.597
_refine_ls_extinction_method none
_refine_ls_goodness_of_fit_ref 1.027
_refine_ls_hydrogen_treatment constr
_refine_ls_matrix_type full
_refine_ls_number_parameters 174
_refine_ls_number_reflns 2560
_refine_ls_number_restraints 0
_refine_ls_restrained_S_all 1.027
_refine_ls_R_factor_all 0.0744
_refine_ls_R_factor_gt 0.0534
_refine_ls_shift/su_max 0.000
_refine_ls_shift/su_mean 0.000
_refine_ls_structure_factor_coef Fsqd
_refine_ls_weighting_details 'calc w = 1/[\s^2^(Fo^2^)+(0.0719P)^2^+8.3099P] where P = (Fo^2^+2Fc^2^)/3'
_refine_ls_weighting_scheme calc
_refine_ls_wR_factor_gt 0.1430
_refine_ls_wR_factor_ref 0.1541
_reflns_number_gt 1923
_reflns_number_total 2560
_reflns_threshold_expression I>2s(I)
_cod_data_source_file wk6038.cif
_cod_data_source_block I
_cod_depositor_comments
;
The following automatic conversions were performed:
'_symmetry_cell_setting' value 'Monoclinic' changed to 'monoclinic'
according to '/home/saulius/struct/CIF-dictionaries/cif_core.dic'
dictionary named 'cif_core.dic' version 2.4.1 from 2010-06-29.

Automatic conversion script
Id: cif_fix_enum 1527 2010-12-29 10:47:43Z saulius 

The following automatic conversions were performed:

'_symmetry_cell_setting' value 'Monoclinic' changed to 'monoclinic'
according to /home/saulius/struct/CIF-dictionaries/cif_core.dic
dictionary named 'cif_core.dic' version 2.4.1 from 2010-06-29.

Automatic conversion script
Id: cif_fix_values 1715 2011-07-08 13:25:40Z adriana 
;
_cod_original_sg_symbol_Hall '-C2 yc'
_cod_original_sg_symbol_H-M 'C 2/c'
_cod_database_code 2205170
_cod_database_fobs_code 2205170

loop_
_symmetry_equiv_pos_as_xyz
'x, y, z'
'-x, y, -z+1/2'
'x+1/2, y+1/2, z'
'-x+1/2, y+1/2, -z+1/2'
'-x, -y, -z'
'x, -y, z-1/2'
'-x+1/2, -y+1/2, -z'
'x+1/2, -y+1/2, z-1/2'

loop_
_atom_site_label
_atom_site_fract_x
_atom_site_fract_y
_atom_site_fract_z
_atom_site_U_iso_or_equiv
_atom_site_adp_type
_atom_site_calc_flag
_atom_site_refinement_flags
_atom_site_occupancy
_atom_site_type_symbol
Cl1 0.39900(8) 0.20556(7) 0.76190(13) 0.0749(4) Uani d . 1 Cl
Cl2 0.33030(8) 0.21381(7) 0.96954(16) 0.0845(5) Uani d . 1 Cl
Cl3 0.49368(9) 0.22090(9) 1.05572(18) 0.1126(6) Uani d . 1 Cl
O1 0.14605(15) 0.14934(16) 0.7656(2) 0.0538(7) Uani d . 1 O
H1 0.1351 0.1420 0.8364 0.081 Uiso calc R 1 H
O2 0.05594(13) 0.05719(15) 0.6662(2) 0.0455(6) Uani d . 1 O
O3 0.43603(15) 0.37343(15) 0.8377(2) 0.0498(6) Uani d . 1 O
O4 0.38306(14) 0.38057(14) 1.0027(2) 0.0455(6) Uani d . 1 O
N1 0.08310(14) 0.04878(15) 0.4254(2) 0.0331(6) Uani d . 1 N
H1A 0.0924 0.0561 0.3456 0.050 Uiso calc R 1 H
H1B 0.0350 0.0619 0.4102 0.050 Uiso calc R 1 H
H1C 0.0909 -0.0028 0.4516 0.050 Uiso calc R 1 H
C1 0.10654(18) 0.09924(18) 0.6637(3) 0.0336(7) Uani d . 1 C
C2 0.13484(17) 0.1005(2) 0.5399(3) 0.0362(7) Uani d . 1 C
H2 0.1327 0.1559 0.5045 0.043 Uiso calc R 1 H
C3 0.21639(19) 0.0706(2) 0.5904(4) 0.0482(8) Uani d . 1 C
H3A 0.2166 0.0144 0.6181 0.058 Uiso calc R 1 H
H3B 0.2456 0.1006 0.6755 0.058 Uiso calc R 1 H
C4 0.25794(18) 0.0763(2) 0.4864(3) 0.0421(8) Uani d . 1 C
C5 0.3019(2) 0.0124(3) 0.4768(4) 0.0610(10) Uani d . 1 C
H5 0.3003 -0.0355 0.5237 0.073 Uiso calc R 1 H
C6 0.3485(3) 0.0181(3) 0.3987(5) 0.0734(13) Uani d . 1 C
H6 0.3785 -0.0257 0.3949 0.088 Uiso calc R 1 H
C7 0.3510(2) 0.0869(3) 0.3272(5) 0.0684(13) Uani d . 1 C
H7 0.3833 0.0907 0.2763 0.082 Uiso calc R 1 H
C8 0.3056(3) 0.1507(3) 0.3308(5) 0.0668(12) Uani d . 1 C
H8 0.3057 0.1975 0.2799 0.080 Uiso calc R 1 H
C9 0.2589(2) 0.1452(2) 0.4116(4) 0.0544(9) Uani d . 1 C
H9 0.2283 0.1887 0.4145 0.065 Uiso calc R 1 H
C10 0.40748(18) 0.34465(19) 0.9201(3) 0.0355(7) Uani d . 1 C
C11 0.4070(2) 0.2502(2) 0.9265(4) 0.0428(8) Uani d . 1 C

loop_
_atom_site_aniso_label
_atom_site_aniso_U_11
_atom_site_aniso_U_22
_atom_site_aniso_U_33
_atom_site_aniso_U_12
_atom_site_aniso_U_13
_atom_site_aniso_U_23
Cl1 0.1122(10) 0.0592(6) 0.0686(7) -0.0030(6) 0.0512(7) -0.0219(5)
Cl2 0.1133(10) 0.0526(6) 0.1253(11) -0.0317(6) 0.0885(9) -0.0156(6)
Cl3 0.0960(10) 0.0776(9) 0.1094(11) 0.0121(7) -0.0279(9) 0.0248(8)
O1 0.0696(17) 0.0660(16) 0.0355(12) -0.0295(13) 0.0306(12) -0.0187(12)
O2 0.0515(14) 0.0579(14) 0.0355(12) -0.0201(12) 0.0260(11) -0.0098(10)
O3 0.0662(16) 0.0539(14) 0.0359(12) -0.0180(12) 0.0266(12) 0.0007(11)
O4 0.0675(16) 0.0378(12) 0.0377(12) -0.0071(11) 0.0269(11) -0.0056(10)
N1 0.0358(13) 0.0418(14) 0.0242(12) -0.0013(11) 0.0138(10) -0.0014(10)
C1 0.0421(17) 0.0354(15) 0.0267(15) -0.0023(13) 0.0167(13) -0.0015(12)
C2 0.0396(17) 0.0447(18) 0.0287(15) -0.0087(13) 0.0178(13) -0.0032(13)
C3 0.0457(19) 0.063(2) 0.0370(17) -0.0036(17) 0.0165(15) 0.0005(16)
C4 0.0335(16) 0.061(2) 0.0330(16) -0.0104(15) 0.0130(13) -0.0075(15)
C5 0.075(3) 0.059(2) 0.055(2) 0.004(2) 0.030(2) 0.0027(19)
C6 0.071(3) 0.085(3) 0.076(3) 0.011(2) 0.041(3) -0.013(3)
C7 0.058(2) 0.099(4) 0.064(3) -0.022(2) 0.041(2) -0.025(3)
C8 0.081(3) 0.067(3) 0.060(2) -0.024(2) 0.034(2) 0.004(2)
C9 0.054(2) 0.054(2) 0.060(2) -0.0002(17) 0.0259(19) -0.0043(18)
C10 0.0408(17) 0.0394(16) 0.0251(14) -0.0100(13) 0.0105(13) -0.0007(13)
C11 0.0504(19) 0.0419(18) 0.0395(17) -0.0061(15) 0.0204(15) -0.0030(14)

loop_
_atom_type_symbol
_atom_type_description
_atom_type_scat_dispersion_real
_atom_type_scat_dispersion_imag
_atom_type_scat_source
C C 0.0033 0.0016 'International Tables Vol C Tables 4.2.6.8 and 6.1.1.4'
H H 0.0000 0.0000 'International Tables Vol C Tables 4.2.6.8 and 6.1.1.4'
N N 0.0061 0.0033 'International Tables Vol C Tables 4.2.6.8 and 6.1.1.4'
O O 0.0106 0.0060 'International Tables Vol C Tables 4.2.6.8 and 6.1.1.4'
Cl Cl 0.1484 0.1585 'International Tables Vol C Tables 4.2.6.8 and 6.1.1.4'

loop_
_geom_angle_atom_site_label_1
_geom_angle_atom_site_label_2
_geom_angle_atom_site_label_3
_geom_angle
_geom_angle_publ_flag
C1 O1 H1 109.5 ?
C2 N1 H1A 109.5 ?
C2 N1 H1B 109.5 ?
H1A N1 H1B 109.5 ?
C2 N1 H1C 109.5 ?
H1A N1 H1C 109.5 ?
H1B N1 H1C 109.5 ?
O2 C1 O1 125.6(3) y
O2 C1 C2 123.2(3) y
O1 C1 C2 111.2(3) y
N1 C2 C3 111.8(3) ?
N1 C2 C1 107.6(2) ?
C3 C2 C1 109.6(3) ?
N1 C2 H2 109.3 ?
C3 C2 H2 109.3 ?
C1 C2 H2 109.3 ?
C2 C3 C4 117.5(3) ?
C2 C3 H3A 107.9 ?
C4 C3 H3A 107.9 ?
C2 C3 H3B 107.9 ?
C4 C3 H3B 107.9 ?
H3A C3 H3B 107.2 ?
C5 C4 C9 118.4(3) ?
C5 C4 C3 118.5(3) ?
C9 C4 C3 122.9(3) ?
C4 C5 C6 121.0(4) ?
C4 C5 H5 119.5 ?
C6 C5 H5 119.5 ?
C7 C6 C5 120.8(4) ?
C7 C6 H6 119.6 ?
C5 C6 H6 119.6 ?
C6 C7 C8 119.4(4) ?
C6 C7 H7 120.3 ?
C8 C7 H7 120.3 ?
C7 C8 C9 119.8(4) ?
C7 C8 H8 120.1 ?
C9 C8 H8 120.1 ?
C4 C9 C8 120.6(4) ?
C4 C9 H9 119.7 ?
C8 C9 H9 119.7 ?
O3 C10 O4 128.6(3) y
O3 C10 C11 115.0(3) y
O4 C10 C11 116.3(3) y
C10 C11 Cl3 106.9(2) ?
C10 C11 Cl2 111.7(2) ?
Cl3 C11 Cl2 110.5(2) ?
C10 C11 Cl1 112.2(2) ?
Cl3 C11 Cl1 108.6(2) ?
Cl2 C11 Cl1 106.86(19) ?

loop_
_geom_bond_atom_site_label_1
_geom_bond_atom_site_label_2
_geom_bond_distance
_geom_bond_publ_flag
Cl1 C11 1.770(4) ?
Cl2 C11 1.759(3) ?
Cl3 C11 1.745(4) ?
O1 C1 1.318(4) y
O1 H1 0.8200 ?
O2 C1 1.188(4) y
O3 C10 1.237(4) y
O4 C10 1.239(4) y
N1 C2 1.481(4) ?
N1 H1A 0.8900 ?
N1 H1B 0.8900 ?
N1 H1C 0.8900 ?
C1 C2 1.523(4) ?
C2 C3 1.515(5) ?
C2 H2 0.9800 ?
C3 C4 1.521(5) ?
C3 H3A 0.9700 ?
C3 H3B 0.9700 ?
C4 C5 1.368(5) ?
C4 C9 1.371(5) ?
C5 C6 1.378(6) ?
C5 H5 0.9300 ?
C6 C7 1.358(7) ?
C6 H6 0.9300 ?
C7 C8 1.368(6) ?
C7 H7 0.9300 ?
C8 C9 1.401(6) ?
C8 H8 0.9300 ?
C9 H9 0.9300 ?
C10 C11 1.565(5) ?

loop_
_geom_hbond_atom_site_label_D
_geom_hbond_atom_site_label_H
_geom_hbond_atom_site_label_A
_geom_hbond_site_symmetry_A
_geom_hbond_distance_DH
_geom_hbond_distance_HA
_geom_hbond_distance_DA
_geom_hbond_angle_DHA
N1 H1A O3 7_556 0.89 2.08 2.847(4) 144
O1 H1 O4 7_557 0.82 1.81 2.630(4) 175
N1 H1C O4 4_546 0.89 2.00 2.890(3) 173
N1 H1B O3 8_455 0.89 2.04 2.887(3) 159

loop_
_geom_torsion_atom_site_label_1
_geom_torsion_atom_site_label_2
_geom_torsion_atom_site_label_3
_geom_torsion_atom_site_label_4
_geom_torsion
_geom_torsion_publ_flag
O2 C1 C2 N1 6.1(4) y
O1 C1 C2 N1 -174.8(3) y
O2 C1 C2 C3 -115.6(4) ?
O1 C1 C2 C3 63.5(4) ?
N1 C2 C3 C4 67.6(4) y
C1 C2 C3 C4 -173.2(3) ?
C2 C3 C4 C5 -137.5(4) y
C2 C3 C4 C9 48.6(5) y
C9 C4 C5 C6 2.6(6) ?
C3 C4 C5 C6 -171.5(4) ?
C4 C5 C6 C7 -1.1(7) ?
C5 C6 C7 C8 -1.3(7) ?
C6 C7 C8 C9 2.0(7) ?
C5 C4 C9 C8 -1.9(6) ?
C3 C4 C9 C8 172.0(3) ?
C7 C8 C9 C4 -0.4(6) ?
O3 C10 C11 Cl3 87.8(3) ?
O4 C10 C11 Cl3 -88.7(3) ?
O3 C10 C11 Cl2 -151.2(2) ?
O4 C10 C11 Cl2 32.4(4) ?
O3 C10 C11 Cl1 -31.2(4) ?
O4 C10 C11 Cl1 152.4(2) ?
